data_1529359
loop_
_publ_author_name
'Liu, Bing'
'Fernandes, Jos\'e A'
'Tom\'e, Jo\~ao P C'
'Paz, Filipe A Almeida'
'Cunha-Silva, Lu\'is'

_publ_section_title
;
 Multidimensional Transition Metal Complexes Based on
 3-Amino-1H-1,2,4-triazole-5-carboxylic Acid: From Discrete Mononuclear
 Complexes to Layered Materials.
;
_journal_issue 7
_journal_name_full 'Molecules (Basel, Switzerland)'
_journal_page_first 12341
_journal_page_last 12363
_journal_paper_doi 10.3390/molecules200712341
_journal_volume 20
_journal_year 2015
_chemical_formula_moiety 'C3 H4 Mn N4 O3, H2 O'
_chemical_formula_sum 'C3 H6 Mn N4 O4'
_chemical_formula_weight 217.06
_space_group_crystal_system monoclinic
_space_group_IT_number 14
_space_group_name_Hall '-P 2ybc'
_space_group_name_H-M_alt 'P 1 21/c 1'
_symmetry_space_group_name_Hall '-P 2ybc'
_symmetry_space_group_name_H-M 'P 1 21/c 1'
_atom_sites_solution_hydrogens difmap
_audit_creation_date '22 June 2015'
_audit_creation_method 'SHELXL-2014/7, manual editing plus enCIFer'
_cell_angle_alpha 90
_cell_angle_beta 113.994(4)
_cell_angle_gamma 90
_cell_formula_units_Z 4
_cell_length_a 8.1472(6)
_cell_length_b 9.9846(7)
_cell_length_c 9.3679(6)
_cell_measurement_temperature 150(2)
_cell_volume 696.20(9)
_computing_cell_refinement 'SAINT V8.27B (Bruker AXS Inc., 2012)'
_computing_data_collection 'APEX2 2012.4 (Bruker AXS Inc., 2012)'
_computing_data_reduction 'SAINT V8.27B (Bruker AXS Inc., 2012)'
_computing_molecular_graphics 'DIAMOND (Brandenburg, 2009)'
_computing_publication_material 'SHELXTL (Sheldrick, 2014)'
_computing_structure_refinement 'SHELXL-2014/6 (Sheldrick, 2014)'
_computing_structure_solution 'SHELXS (Sheldrick, 2014)'
_diffrn_ambient_temperature 150(2)
_diffrn_measured_fraction_theta_full 1.000
_diffrn_measured_fraction_theta_max 1.000
_diffrn_measurement_device_type 'Bruker X8 Kappa CCD APEX II'
_diffrn_measurement_method '\w / \f scans'
_diffrn_radiation_monochromator graphite
_diffrn_radiation_source 'fine-focus sealed tube'
_diffrn_radiation_type MoK\a
_diffrn_radiation_wavelength 0.71073
_diffrn_reflns_av_R_equivalents 0.1497
_diffrn_reflns_av_unetI/netI 0.0753
_diffrn_reflns_laue_measured_fraction_full 1.000
_diffrn_reflns_laue_measured_fraction_max 1.000
_diffrn_reflns_limit_h_max 10
_diffrn_reflns_limit_h_min -9
_diffrn_reflns_limit_k_max 12
_diffrn_reflns_limit_k_min -12
_diffrn_reflns_limit_l_max 10
_diffrn_reflns_limit_l_min -11
_diffrn_reflns_number 7382
_diffrn_reflns_point_group_measured_fraction_full 1.000
_diffrn_reflns_point_group_measured_fraction_max 1.000
_diffrn_reflns_theta_full 25.242
_diffrn_reflns_theta_max 26.367
_diffrn_reflns_theta_min 2.737
_diffrn_standards_number 0
_exptl_absorpt_coefficient_mu 1.877
_exptl_absorpt_correction_type multi-scan
_exptl_absorpt_process_details
; 
 SADABS V2012/1 (Bruker AXS Inc.) 
;
_exptl_crystal_colour Colourless
_exptl_crystal_density_diffrn 2.071
_exptl_crystal_description Block
_exptl_crystal_F_000 436
_exptl_crystal_size_max 0.110
_exptl_crystal_size_mid 0.100
_exptl_crystal_size_min 0.040
_exptl_transmission_factor_max 0.912
_exptl_transmission_factor_min 0.806
_refine_diff_density_max 0.555
_refine_diff_density_min -0.569
_refine_diff_density_rms 0.131
_refine_ls_extinction_method none
_refine_ls_goodness_of_fit_ref 0.993
_refine_ls_hydrogen_treatment refxyz
_refine_ls_matrix_type full
_refine_ls_number_parameters 127
_refine_ls_number_reflns 1418
_refine_ls_number_restraints 8
_refine_ls_restrained_S_all 0.990
_refine_ls_R_factor_all 0.0474
_refine_ls_R_factor_gt 0.0388
_refine_ls_shift/su_max 0.000
_refine_ls_shift/su_mean 0.000
_refine_ls_structure_factor_coef Fsqd
_refine_ls_weighting_details 'w=1/[\s^2^(Fo^2^)+(0.0391P)^2^] where P=(Fo^2^+2Fc^2^)/3'
_refine_ls_weighting_scheme calc
_refine_ls_wR_factor_gt 0.0896
_refine_ls_wR_factor_ref 0.0935
_reflns_Friedel_coverage 0.000
_reflns_number_gt 1162
_reflns_number_total 1418
_reflns_threshold_expression 'I > 2\s(I)'
_cod_data_source_file comp_5.cif
_cod_data_source_block comp_5
_cod_depositor_comments
;
The following automatic conversions were performed:

'_exptl_absorpt_correction_type' value 'Multi-scan' changed to
'multi-scan' according to
/usr/data/users/saulius/crontab/automatic-downloads/current/MDPI/lib/dictionaries/cif_core.dic
dictionary named 'cif_core.dic' version 2.4.2 from 2011-04-26.

Automatic conversion script
Id: cif_fix_values 3271 2015-04-21 07:52:19Z andrius 
;
_cod_database_code 1529359
_shelx_space_group_comment
;
The symmetry employed for this shelxl refinement is uniquely defined
by the following loop, which should always be used as a source of
symmetry information in preference to the above space-group names.
They are only intended as comments.
;
_shelx_estimated_absorpt_t_min 0.820
_shelx_estimated_absorpt_t_max 0.929

loop_
_space_group_symop_operation_xyz
'x, y, z'
'-x, y+1/2, -z+1/2'
'-x, -y, -z'
'x, -y-1/2, z-1/2'

loop_
_atom_site_label
_atom_site_type_symbol
_atom_site_fract_x
_atom_site_fract_y
_atom_site_fract_z
_atom_site_U_iso_or_equiv
_atom_site_adp_type
_atom_site_occupancy
_atom_site_site_symmetry_order
_atom_site_calc_flag
_atom_site_refinement_flags_posn
_atom_site_refinement_flags_adp
Mn1 Mn 0.23368(5) 0.42032(4) 0.18439(5) 0.00710(17) Uani 1 1 d . .
N11 N 0.0786(3) 0.1227(2) 0.4279(3) 0.0076(5) Uani 1 1 d . .
N12 N -0.0816(3) 0.0967(2) 0.3001(3) 0.0089(5) Uani 1 1 d . .
C13 C -0.0895(4) 0.1883(3) 0.1929(3) 0.0091(6) Uani 1 1 d . .
N14 N 0.0536(3) 0.2714(2) 0.2413(3) 0.0090(5) Uani 1 1 d . .
C15 C 0.1498(4) 0.2248(3) 0.3875(3) 0.0089(6) Uani 1 1 d . .
C1 C 0.3254(4) 0.2844(3) 0.4927(3) 0.0084(6) Uani 1 1 d . .
O1 O 0.3871(2) 0.37565(19) 0.4359(2) 0.0101(4) Uani 1 1 d . .
O2 O 0.3963(3) 0.23823(19) 0.6296(2) 0.0105(4) Uani 1 1 d . .
N1 N -0.2267(3) 0.1932(3) 0.0458(3) 0.0131(5) Uani 1 1 d D .
H1A H -0.328(2) 0.154(3) 0.034(4) 0.020 Uiso 1 1 d D U
H1B H -0.244(5) 0.270(3) 0.013(4) 0.020 Uiso 1 1 d . U
O1W O 0.4366(3) 0.55650(19) 0.1679(2) 0.0134(5) Uani 1 1 d D .
H1WA H 0.468(3) 0.6327(19) 0.234(3) 0.020 Uiso 1 1 d D U
H1WB H 0.544(2) 0.509(2) 0.185(3) 0.020 Uiso 1 1 d D U
O2W O -0.2166(3) 0.0272(2) -0.2009(3) 0.0302(6) Uani 1 1 d D .
H2WA H -0.141(4) 0.048(3) -0.252(4) 0.045 Uiso 1 1 d D U
H2WB H -0.194(5) 0.088(3) -0.118(3) 0.045 Uiso 1 1 d D U

loop_
_atom_site_aniso_label
_atom_site_aniso_U_11
_atom_site_aniso_U_22
_atom_site_aniso_U_33
_atom_site_aniso_U_23
_atom_site_aniso_U_13
_atom_site_aniso_U_12
Mn1 0.0090(3) 0.0038(2) 0.0083(3) 0.00028(15) 0.00334(19) 0.00074(16)
N11 0.0094(11) 0.0045(11) 0.0076(12) -0.0013(9) 0.0021(10) -0.0013(9)
N12 0.0082(12) 0.0063(11) 0.0092(12) -0.0008(9) 0.0003(10) -0.0010(9)
C13 0.0123(14) 0.0058(13) 0.0104(14) -0.0019(11) 0.0057(12) 0.0009(11)
N14 0.0092(12) 0.0077(11) 0.0096(12) -0.0010(9) 0.0034(10) -0.0014(9)
C15 0.0123(14) 0.0060(14) 0.0085(14) -0.0011(10) 0.0044(12) -0.0001(11)
C1 0.0092(13) 0.0043(13) 0.0111(15) -0.0006(10) 0.0035(12) 0.0014(11)
O1 0.0110(10) 0.0088(9) 0.0096(10) 0.0013(8) 0.0032(8) -0.0038(8)
O2 0.0109(10) 0.0074(9) 0.0111(10) 0.0009(8) 0.0023(8) -0.0031(8)
N1 0.0118(12) 0.0088(13) 0.0147(14) 0.0040(10) 0.0012(11) -0.0028(10)
O1W 0.0140(10) 0.0084(10) 0.0169(11) -0.0036(8) 0.0052(9) -0.0023(8)
O2W 0.0281(14) 0.0279(14) 0.0421(17) -0.0131(11) 0.0221(13) -0.0092(11)

loop_
_atom_type_symbol
_atom_type_description
_atom_type_scat_dispersion_real
_atom_type_scat_dispersion_imag
_atom_type_scat_source
C C 0.0033 0.0016 'International Tables Vol C Tables 4.2.6.8 and 6.1.1.4'
H H 0.0000 0.0000 'International Tables Vol C Tables 4.2.6.8 and 6.1.1.4'
N N 0.0061 0.0033 'International Tables Vol C Tables 4.2.6.8 and 6.1.1.4'
O O 0.0106 0.0060 'International Tables Vol C Tables 4.2.6.8 and 6.1.1.4'
Mn Mn 0.3368 0.7283 'International Tables Vol C Tables 4.2.6.8 and 6.1.1.4'

loop_
_geom_angle_atom_site_label_1
_geom_angle_atom_site_label_2
_geom_angle_atom_site_label_3
_geom_angle
_geom_angle_site_symmetry_1
_geom_angle_site_symmetry_3
N12 Mn1 O1W 88.23(8) 2 .
N12 Mn1 O1 100.41(8) 2 .
O1W Mn1 O1 94.82(7) . .
N12 Mn1 O2 168.57(8) 2 4_565
O1W Mn1 O2 83.68(7) . 4_565
O1 Mn1 O2 88.34(7) . 4_565
N12 Mn1 N11 97.87(8) 2 4_565
O1W Mn1 N11 98.93(8) . 4_565
O1 Mn1 N11 157.40(8) . 4_565
O2 Mn1 N11 75.53(8) 4_565 4_565
N12 Mn1 N14 94.18(8) 2 .
O1W Mn1 N14 170.92(8) . .
O1 Mn1 N14 76.15(8) . .
O2 Mn1 N14 95.06(8) 4_565 .
N11 Mn1 N14 89.42(8) 4_565 .
C15 N11 N12 105.6(2) . .
C15 N11 Mn1 109.64(17) . 4_566
N12 N11 Mn1 143.60(17) . 4_566
C13 N12 N11 105.1(2) . .
C13 N12 Mn1 137.88(19) . 2_545
N11 N12 Mn1 116.82(16) . 2_545
N12 C13 N14 113.3(2) . .
N12 C13 N1 123.1(2) . .
N14 C13 N1 123.6(2) . .
C13 N14 C15 101.2(2) . .
C13 N14 Mn1 149.84(19) . .
C15 N14 Mn1 107.20(17) . .
N11 C15 N14 114.8(2) . .
N11 C15 C1 122.7(2) . .
N14 C15 C1 122.4(2) . .
O1 C1 O2 126.7(3) . .
O1 C1 C15 116.8(2) . .
O2 C1 C15 116.5(2) . .
C1 O1 Mn1 116.42(17) . .
C1 O2 Mn1 114.84(17) . 4_566
C13 N1 H1A 117(2) . .
C13 N1 H1B 111(2) . .
H1A N1 H1B 111(3) . .
Mn1 O1W H1WA 117.5(17) . .
Mn1 O1W H1WB 110.6(17) . .
H1WA O1W H1WB 107.5(14) . .
H2WA O2W H2WB 108.7(15) . .

loop_
_geom_bond_atom_site_label_1
_geom_bond_atom_site_label_2
_geom_bond_distance
_geom_bond_site_symmetry_2
Mn1 N12 2.192(2) 2
Mn1 O1W 2.194(2) .
Mn1 O1 2.2179(19) .
Mn1 O2 2.2531(18) 4_565
Mn1 N11 2.255(2) 4_565
Mn1 N14 2.299(2) .
N11 C15 1.302(3) .
N11 N12 1.391(3) .
N11 Mn1 2.255(2) 4_566
N12 C13 1.341(3) .
N12 Mn1 2.192(2) 2_545
C13 N14 1.350(4) .
C13 N1 1.377(4) .
N14 C15 1.354(4) .
C15 C1 1.492(4) .
C1 O1 1.259(3) .
C1 O2 1.261(3) .
O2 Mn1 2.2531(18) 4_566
N1 H1A 0.882(7) .
N1 H1B 0.81(3) .
O1W H1WA 0.948(10) .
O1W H1WB 0.950(10) .
O2W H2WA 0.946(10) .
O2W H2WB 0.945(10) .

loop_
_geom_hbond_atom_site_label_D
_geom_hbond_atom_site_label_H
_geom_hbond_atom_site_label_A
_geom_hbond_distance_DH
_geom_hbond_distance_HA
_geom_hbond_distance_DA
_geom_hbond_angle_DHA
_geom_hbond_site_symmetry_A
N1 H1A O1 0.882(7) 2.138(15) 2.966(3) 156(3) 4_465
N1 H1B O1W 0.81(3) 2.48(4) 3.224(3) 151(3) 3_565
O1W H1WA O2 0.948(10) 1.834(14) 2.748(3) 161(2) 3_666
O1W H1WB O2W 0.950(10) 1.837(17) 2.714(3) 152(2) 4_666
O2W H2WB N1 0.945(10) 1.965(13) 2.872(3) 160(3) .
O2W H2WA N14 0.946(10) 2.42(2) 3.186(3) 138(2) 4_565
O2W H2WA N12 0.946(10) 2.50(3) 3.183(3) 129(3) 3
O2W H2WA N11 0.946(10) 2.56(3) 3.159(3) 121(2) 3

loop_
_geom_torsion_atom_site_label_1
_geom_torsion_atom_site_label_2
_geom_torsion_atom_site_label_3
_geom_torsion_atom_site_label_4
_geom_torsion
_geom_torsion_site_symmetry_1
_geom_torsion_site_symmetry_4
C15 N11 N12 C13 0.2(3) . .
Mn1 N11 N12 C13 165.4(2) 4_566 .
C15 N11 N12 Mn1 175.57(17) . 2_545
Mn1 N11 N12 Mn1 -19.2(4) 4_566 2_545
N11 N12 C13 N14 0.2(3) . .
Mn1 N12 C13 N14 -173.55(18) 2_545 .
N11 N12 C13 N1 177.7(2) . .
Mn1 N12 C13 N1 3.9(4) 2_545 .
N12 C13 N14 C15 -0.6(3) . .
N1 C13 N14 C15 -178.0(3) . .
N12 C13 N14 Mn1 159.6(3) . .
N1 C13 N14 Mn1 -17.9(5) . .
N12 N11 C15 N14 -0.6(3) . .
Mn1 N11 C15 N14 -171.37(17) 4_566 .
N12 N11 C15 C1 -179.6(2) . .
Mn1 N11 C15 C1 9.7(3) 4_566 .
C13 N14 C15 N11 0.8(3) . .
Mn1 N14 C15 N11 -168.97(18) . .
C13 N14 C15 C1 179.7(2) . .
Mn1 N14 C15 C1 10.0(3) . .
N11 C15 C1 O1 174.4(2) . .
N14 C15 C1 O1 -4.4(4) . .
N11 C15 C1 O2 -5.8(4) . .
N14 C15 C1 O2 175.3(2) . .
O2 C1 O1 Mn1 175.7(2) . .
C15 C1 O1 Mn1 -4.5(3) . .
O1 C1 O2 Mn1 177.9(2) . 4_566
C15 C1 O2 Mn1 -1.8(3) . 4_566
